data_4104527
loop_
_publ_author_name
'Christopher J. Hayes'
'Nigel S. Simpkins'
'Douglas T. Kirk'
'Lee Mitchell'
'Jerome Baudoux'
'Alexander J. Blake'
'Claire Wilson'

_publ_section_title
;
 Bridgehead Lithiation-Substitution of Bridged Ketones, Lactones, Lactams,
 and Imides: Experimental Observations and Computational Insights
;
_journal_name_full 'Journal of the American Chemical Society'
_journal_page_first 8196
_journal_page_last 8210
_journal_paper_doi 10.1021/ja9009875
_journal_volume 131
_journal_year 2009
_chemical_formula_sum 'C16 H21 N O2 Si'
_chemical_formula_weight 287.43
_chemical_name_systematic
; 
 ? 
;
_space_group_IT_number 4
_symmetry_cell_setting monoclinic
_symmetry_space_group_name_Hall 'P 2yb'
_symmetry_space_group_name_H-M 'P 1 21 1'
_atom_sites_solution_hydrogens geom
_atom_sites_solution_primary direct
_atom_sites_solution_secondary difmap
_audit_creation_method SHELXL-97
_cell_angle_alpha 90.00
_cell_angle_beta 91.633(2)
_cell_angle_gamma 90.00
_cell_formula_units_Z 8
_cell_length_a 6.1361(9)
_cell_length_b 20.097(3)
_cell_length_c 25.013(4)
_cell_measurement_reflns_used 4975
_cell_measurement_temperature 150(2)
_cell_measurement_theta_max 27.7
_cell_measurement_theta_min 2.6
_cell_volume 3083.3(8)
_computing_cell_refinement 'Bruker SAINT version 6.02a (Bruker, 2000)'
_computing_data_collection 'Bruker SMART version 5.054 (Bruker, 1998)'
_computing_data_reduction 'Bruker SAINT; Bruker SHELXTL (Bruker, 1997)'
_computing_publication_material 'SHELXL-97; PLATON (Spek, 2000)'
_computing_structure_refinement 'SHELXL-97 (Sheldrick, 1997)'
_computing_structure_solution 'SHELXS-97 (Sheldrick, 1990)'
_diffrn_ambient_temperature 150(2)
_diffrn_measured_fraction_theta_full 0.991
_diffrn_measured_fraction_theta_max 0.915
_diffrn_measurement_device_type 'Bruker SMART1000 CCD area detector'
_diffrn_measurement_method omega
_diffrn_radiation_monochromator graphite
_diffrn_radiation_source 'fine-focus sealed tube'
_diffrn_radiation_type MoK\a
_diffrn_radiation_wavelength 0.71073
_diffrn_reflns_av_R_equivalents 0.045
_diffrn_reflns_av_sigmaI/netI 0.0600
_diffrn_reflns_limit_h_max 8
_diffrn_reflns_limit_h_min -8
_diffrn_reflns_limit_k_max 26
_diffrn_reflns_limit_k_min -27
_diffrn_reflns_limit_l_max 33
_diffrn_reflns_limit_l_min -32
_diffrn_reflns_number 27303
_diffrn_reflns_theta_full 27.50
_diffrn_reflns_theta_max 28.82
_diffrn_reflns_theta_min 1.63
_diffrn_standards_decay_% none
_exptl_absorpt_coefficient_mu 0.154
_exptl_absorpt_correction_T_max 0.962
_exptl_absorpt_correction_T_min 0.722
_exptl_absorpt_correction_type multi-scan
_exptl_absorpt_process_details 'SADABS, Bruker 1996'
_exptl_crystal_colour colourless
_exptl_crystal_density_diffrn 1.238
_exptl_crystal_density_method 'not measured'
_exptl_crystal_description needle
_exptl_crystal_F_000 1232
_exptl_crystal_size_max 0.50
_exptl_crystal_size_mid 0.10
_exptl_crystal_size_min 0.10
_refine_diff_density_max 0.709
_refine_diff_density_min -0.329
_refine_diff_density_rms 0.061
_refine_ls_abs_structure_details 'Flack H D (1983), Acta Cryst. A39, 876-881'
_refine_ls_abs_structure_Flack 0.06(11)
_refine_ls_extinction_method none
_refine_ls_goodness_of_fit_ref 1.026
_refine_ls_hydrogen_treatment 'riding model'
_refine_ls_matrix_type full
_refine_ls_number_parameters 722
_refine_ls_number_reflns 14151
_refine_ls_number_restraints 1
_refine_ls_restrained_S_all 1.026
_refine_ls_R_factor_all 0.0772
_refine_ls_R_factor_gt 0.0607
_refine_ls_shift/su_max 0.001
_refine_ls_shift/su_mean 0.000
_refine_ls_structure_factor_coef Fsqd
_refine_ls_weighting_details 'calc w=1/[\s^2^(Fo^2^)+(0.0790P)^2^+1.7790P] where P=(Fo^2^+2Fc^2^)/3'
_refine_ls_weighting_scheme calc
_refine_ls_wR_factor_gt 0.1445
_refine_ls_wR_factor_ref 0.1523
_reflns_number_gt 11524
_reflns_number_total 14176
_reflns_threshold_expression >2sigma(I)
_cod_data_source_file ja9009875_si_003.cif
_cod_data_source_block impecx
_cod_depositor_comments
;
The following automatic conversions were performed:

'_atom_sites_solution_hydrogens' value 'geometrically placed' was
changed to 'geom'.

Automatic conversion script
Id: cif_fix_values 6452 2018-10-05 10:23:21Z andrius 
;
_cod_database_code 4104527

loop_
_symmetry_equiv_pos_as_xyz
'x, y, z'
'-x, y+1/2, -z'

loop_
_atom_site_label
_atom_site_type_symbol
_atom_site_fract_x
_atom_site_fract_y
_atom_site_fract_z
_atom_site_U_iso_or_equiv
_atom_site_adp_type
_atom_site_occupancy
_atom_site_symmetry_multiplicity
_atom_site_calc_flag
_atom_site_refinement_flags
Si1 Si -0.00724(16) 0.80115(5) 0.60695(4) 0.0216(2) Uani 1 1 d .
O1 O -0.1208(4) 0.50905(12) 0.62195(10) 0.0291(6) Uani 1 1 d .
N1 N -0.1640(5) 0.60654(14) 0.57622(11) 0.0214(6) Uani 1 1 d .
C1 C -0.2605(7) 0.8506(2) 0.59654(17) 0.0350(9) Uani 1 1 d .
H1A H -0.2227 0.8965 0.5876 0.053 Uiso 1 1 calc R
H1B H -0.3440 0.8501 0.6294 0.053 Uiso 1 1 calc R
H1C H -0.3486 0.8311 0.5672 0.053 Uiso 1 1 calc R
O2 O -0.2515(5) 0.70467(13) 0.53679(10) 0.0328(6) Uani 1 1 d .
C2 C 0.1610(7) 0.8023(2) 0.54597(15) 0.0315(8) Uani 1 1 d .
H2A H 0.1989 0.8483 0.5373 0.047 Uiso 1 1 calc R
H2B H 0.0777 0.7826 0.5159 0.047 Uiso 1 1 calc R
H2C H 0.2946 0.7766 0.5527 0.047 Uiso 1 1 calc R
C3 C 0.1478(6) 0.83732(19) 0.66497(15) 0.0294(8) Uani 1 1 d .
H3A H 0.1882 0.8833 0.6568 0.044 Uiso 1 1 calc R
H3B H 0.2800 0.8110 0.6721 0.044 Uiso 1 1 calc R
H3C H 0.0570 0.8366 0.6966 0.044 Uiso 1 1 calc R
C4 C -0.0836(6) 0.71206(16) 0.62441(13) 0.0222(7) Uani 1 1 d .
C5 C -0.2635(6) 0.71023(19) 0.66734(16) 0.0288(8) Uani 1 1 d .
H5A H -0.2413 0.7465 0.6937 0.035 Uiso 1 1 calc R
H5B H -0.4103 0.7150 0.6503 0.035 Uiso 1 1 calc R
C6 C -0.2380(7) 0.6412(2) 0.69466(16) 0.0357(9) Uani 1 1 d .
H6A H -0.2166 0.6463 0.7338 0.043 Uiso 1 1 calc R
H6B H -0.3688 0.6135 0.6875 0.043 Uiso 1 1 calc R
C7 C -0.0380(7) 0.60992(18) 0.67029(15) 0.0284(8) Uani 1 1 d .
H7A H 0.0470 0.5830 0.6972 0.034 Uiso 1 1 calc R
C8 C -0.1064(6) 0.56849(17) 0.62233(14) 0.0231(7) Uani 1 1 d .
C9 C -0.1734(6) 0.67625(17) 0.57567(15) 0.0231(7) Uani 1 1 d .
C10 C 0.0942(6) 0.66953(18) 0.65103(14) 0.0247(7) Uani 1 1 d .
H10A H 0.1670 0.6932 0.6813 0.030 Uiso 1 1 calc R
H10B H 0.2048 0.6558 0.6252 0.030 Uiso 1 1 calc R
C11 C -0.2270(6) 0.57070(16) 0.52813(14) 0.0211(7) Uani 1 1 d .
C12 C -0.0720(6) 0.5320(2) 0.50370(16) 0.0310(8) Uani 1 1 d .
H12A H 0.0727 0.5299 0.5182 0.037 Uiso 1 1 calc R
C13 C -0.1289(7) 0.4964(2) 0.45801(17) 0.0367(9) Uani 1 1 d .
H13A H -0.0237 0.4696 0.4411 0.044 Uiso 1 1 calc R
C14 C -0.3390(7) 0.5000(2) 0.43721(15) 0.0326(9) Uani 1 1 d .
H14A H -0.3784 0.4754 0.4060 0.039 Uiso 1 1 calc R
C15 C -0.4931(6) 0.53916(19) 0.46146(14) 0.0277(8) Uani 1 1 d .
H15A H -0.6367 0.5421 0.4464 0.033 Uiso 1 1 calc R
C16 C -0.4383(6) 0.57411(17) 0.50758(14) 0.0238(7) Uani 1 1 d .
H16A H -0.5446 0.6001 0.5249 0.029 Uiso 1 1 calc R
Si1A Si 0.53740(15) 0.73606(5) 0.84823(4) 0.02136(19) Uani 1 1 d .
O1A O 0.5257(4) 1.02918(12) 0.83648(10) 0.0297(6) Uani 1 1 d .
N1A N 0.6637(5) 0.93107(14) 0.80848(11) 0.0235(6) Uani 1 1 d .
C1A C 0.3695(6) 0.7258(2) 0.78542(14) 0.0284(8) Uani 1 1 d .
H1AA H 0.3456 0.6783 0.7785 0.043 Uiso 1 1 calc R
H1AB H 0.4460 0.7457 0.7555 0.043 Uiso 1 1 calc R
H1AC H 0.2287 0.7480 0.7893 0.043 Uiso 1 1 calc R
O2A O 0.7951(5) 0.83184(14) 0.78111(11) 0.0380(7) Uani 1 1 d .
C2A C 0.8057(6) 0.6932(2) 0.84561(16) 0.0312(8) Uani 1 1 d .
H2AA H 0.7826 0.6456 0.8394 0.047 Uiso 1 1 calc R
H2AB H 0.8864 0.6997 0.8796 0.047 Uiso 1 1 calc R
H2AC H 0.8896 0.7119 0.8164 0.047 Uiso 1 1 calc R
C3A C 0.3880(6) 0.70289(19) 0.90676(15) 0.0297(8) Uani 1 1 d .
H3AA H 0.3631 0.6551 0.9020 0.045 Uiso 1 1 calc R
H3AB H 0.2476 0.7258 0.9092 0.045 Uiso 1 1 calc R
H3AC H 0.4752 0.7105 0.9396 0.045 Uiso 1 1 calc R
C4A C 0.5779(6) 0.82851(18) 0.86001(13) 0.0214(7) Uani 1 1 d .
C5A C 0.7259(6) 0.84433(18) 0.91021(14) 0.0271(8) Uani 1 1 d .
H5AA H 0.7082 0.8101 0.9382 0.032 Uiso 1 1 calc R
H5AB H 0.8812 0.8462 0.9006 0.032 Uiso 1 1 calc R
C6A C 0.6469(7) 0.91322(19) 0.92986(15) 0.0305(8) Uani 1 1 d .
H6AA H 0.5959 0.9102 0.9670 0.037 Uiso 1 1 calc R
H6AB H 0.7664 0.9463 0.9288 0.037 Uiso 1 1 calc R
C7A C 0.4581(6) 0.93325(18) 0.89126(14) 0.0260(8) Uani 1 1 d .
H7AA H 0.3451 0.9598 0.9098 0.031 Uiso 1 1 calc R
C8A C 0.5470(6) 0.97054(17) 0.84436(14) 0.0237(7) Uani 1 1 d .
C9A C 0.6872(6) 0.86156(17) 0.81317(14) 0.0226(7) Uani 1 1 d .
C10A C 0.3679(6) 0.86660(17) 0.87185(14) 0.0250(7) Uani 1 1 d .
H10C H 0.2741 0.8719 0.8393 0.030 Uiso 1 1 calc R
H10D H 0.2841 0.8442 0.8999 0.030 Uiso 1 1 calc R
C11A C 0.7746(6) 0.96489(17) 0.76602(14) 0.0223(7) Uani 1 1 d .
C12A C 0.9818(6) 0.98823(17) 0.77553(14) 0.0247(7) Uani 1 1 d .
H12B H 1.0534 0.9806 0.8091 0.030 Uiso 1 1 calc R
C13A C 1.0862(7) 1.0230(2) 0.73596(16) 0.0316(8) Uani 1 1 d .
H13B H 1.2282 1.0404 0.7427 0.038 Uiso 1 1 calc R
C14A C 0.9838(7) 1.0323(2) 0.68663(15) 0.0339(9) Uani 1 1 d .
H14B H 1.0561 1.0554 0.6591 0.041 Uiso 1 1 calc R
C15A C 0.7768(7) 1.0079(2) 0.67755(16) 0.0401(10) Uani 1 1 d .
H15B H 0.7055 1.0152 0.6438 0.048 Uiso 1 1 calc R
C16A C 0.6712(7) 0.9732(2) 0.71654(15) 0.0337(9) Uani 1 1 d .
H16B H 0.5300 0.9553 0.7096 0.040 Uiso 1 1 calc R
Si1B Si -0.06714(16) 0.32902(5) 0.90947(4) 0.0241(2) Uani 1 1 d .
O1B O 0.0178(5) 0.03753(12) 0.90427(11) 0.0327(6) Uani 1 1 d .
N1B N 0.1238(5) 0.13676(14) 0.93946(11) 0.0239(6) Uani 1 1 d .
C1B C -0.2168(7) 0.3296(2) 0.97360(17) 0.0411(10) Uani 1 1 d .
H1BA H -0.2577 0.3753 0.9824 0.062 Uiso 1 1 calc R
H1BB H -0.1225 0.3115 1.0024 0.062 Uiso 1 1 calc R
H1BC H -0.3484 0.3022 0.9696 0.062 Uiso 1 1 calc R
O2B O 0.2336(5) 0.23611(14) 0.97325(11) 0.0360(6) Uani 1 1 d .
C2B C 0.1751(6) 0.38488(19) 0.91358(17) 0.0319(8) Uani 1 1 d .
H2BA H 0.1286 0.4300 0.9226 0.048 Uiso 1 1 calc R
H2BB H 0.2464 0.3854 0.8790 0.048 Uiso 1 1 calc R
H2BC H 0.2779 0.3685 0.9413 0.048 Uiso 1 1 calc R
C3B C -0.2521(6) 0.3587(2) 0.85396(17) 0.0337(9) Uani 1 1 d .
H3BA H -0.2980 0.4044 0.8612 0.051 Uiso 1 1 calc R
H3BB H -0.3806 0.3298 0.8513 0.051 Uiso 1 1 calc R
H3BC H -0.1748 0.3574 0.8202 0.051 Uiso 1 1 calc R
C4B C 0.0139(5) 0.24059(17) 0.89205(13) 0.0217(7) Uani 1 1 d .
C5B C 0.1681(6) 0.2359(2) 0.84377(14) 0.0284(7) Uani 1 1 d .
H5BA H 0.1303 0.2701 0.8166 0.034 Uiso 1 1 calc R
H5BB H 0.3220 0.2421 0.8557 0.034 Uiso 1 1 calc R
C6B C 0.1316(7) 0.16508(18) 0.82070(15) 0.0305(8) Uani 1 1 d .
H6BA H 0.2641 0.1375 0.8262 0.037 Uiso 1 1 calc R
H6BB H 0.0954 0.1672 0.7819 0.037 Uiso 1 1 calc R
C7B C -0.0621(6) 0.13546(18) 0.85177(14) 0.0278(8) Uani 1 1 d .
H7BA H -0.1597 0.1075 0.8283 0.033 Uiso 1 1 calc R
C8B C 0.0257(6) 0.09749(17) 0.89919(14) 0.0247(7) Uani 1 1 d .
C9B C 0.1300(6) 0.20671(17) 0.93814(14) 0.0246(7) Uani 1 1 d .
C10B C -0.1785(6) 0.19750(18) 0.87194(15) 0.0260(8) Uani 1 1 d .
H10E H -0.2775 0.1865 0.9012 0.031 Uiso 1 1 calc R
H10F H -0.2626 0.2199 0.8427 0.031 Uiso 1 1 calc R
C11B C 0.2328(6) 0.10102(17) 0.98295(14) 0.0229(7) Uani 1 1 d .
C12B C 0.4406(6) 0.07765(18) 0.97603(14) 0.0248(7) Uani 1 1 d .
H12C H 0.5150 0.0877 0.9442 0.030 Uiso 1 1 calc R
C13B C 0.5410(6) 0.03942(18) 1.01562(16) 0.0299(8) Uani 1 1 d .
H13C H 0.6841 0.0228 1.0108 0.036 Uiso 1 1 calc R
C14B C 0.4334(7) 0.02530(19) 1.06226(15) 0.0323(9) Uani 1 1 d .
H14C H 0.5015 -0.0009 1.0895 0.039 Uiso 1 1 calc R
C15B C 0.2265(7) 0.0499(2) 1.06840(16) 0.0348(9) Uani 1 1 d .
H15C H 0.1507 0.0398 1.1000 0.042 Uiso 1 1 calc R
C16B C 0.1266(6) 0.08913(18) 1.02929(15) 0.0282(8) Uani 1 1 d .
H16C H -0.0138 0.1075 1.0346 0.034 Uiso 1 1 calc R
Si1C Si 0.57053(18) 0.23330(5) 0.64622(4) 0.0294(2) Uani 1 1 d .
O1C O 0.3786(4) 0.52097(12) 0.62862(10) 0.0295(6) Uani 1 1 d .
N1C N 0.3668(5) 0.42353(14) 0.67526(11) 0.0221(6) Uani 1 1 d .
C1C C 0.7642(8) 0.2395(3) 0.70445(17) 0.0468(11) Uani 1 1 d .
H1CA H 0.8212 0.1952 0.7134 0.070 Uiso 1 1 calc R
H1CB H 0.6884 0.2577 0.7352 0.070 Uiso 1 1 calc R
H1CC H 0.8851 0.2690 0.6955 0.070 Uiso 1 1 calc R
O2C O 0.3237(5) 0.32472(14) 0.71746(11) 0.0376(7) Uani 1 1 d .
C2C C 0.3483(8) 0.1737(2) 0.6607(2) 0.0444(11) Uani 1 1 d .
H2CA H 0.4114 0.1303 0.6701 0.067 Uiso 1 1 calc R
H2CB H 0.2521 0.1689 0.6289 0.067 Uiso 1 1 calc R
H2CC H 0.2642 0.1903 0.6906 0.067 Uiso 1 1 calc R
C3C C 0.7143(7) 0.2019(2) 0.58648(17) 0.0349(9) Uani 1 1 d .
H3CA H 0.7761 0.1579 0.5944 0.052 Uiso 1 1 calc R
H3CB H 0.8317 0.2327 0.5777 0.052 Uiso 1 1 calc R
H3CC H 0.6107 0.1985 0.5561 0.052 Uiso 1 1 calc R
C4C C 0.4547(6) 0.31876(16) 0.62765(14) 0.0228(7) Uani 1 1 d .
C5C C 0.2559(6) 0.31532(18) 0.58794(15) 0.0295(8) Uani 1 1 d .
H5CA H 0.2733 0.2785 0.5621 0.035 Uiso 1 1 calc R
H5CB H 0.1193 0.3084 0.6073 0.035 Uiso 1 1 calc R
C6C C 0.2523(8) 0.3833(2) 0.55890(16) 0.0377(10) Uani 1 1 d .
H6CA H 0.2588 0.3771 0.5197 0.045 Uiso 1 1 calc R
H6CB H 0.1179 0.4083 0.5669 0.045 Uiso 1 1 calc R
C7C C 0.4558(7) 0.42078(18) 0.58046(14) 0.0290(8) Uani 1 1 d .
H7CA H 0.5204 0.4490 0.5520 0.035 Uiso 1 1 calc R
C8C C 0.4013(6) 0.46159(18) 0.62851(14) 0.0237(7) Uani 1 1 d .
C9C C 0.3773(6) 0.35392(18) 0.67743(14) 0.0245(7) Uani 1 1 d .
C10C C 0.6123(6) 0.36494(18) 0.59808(15) 0.0266(8) Uani 1 1 d .
H10G H 0.7306 0.3817 0.6223 0.032 Uiso 1 1 calc R
H10H H 0.6765 0.3424 0.5671 0.032 Uiso 1 1 calc R
C11C C 0.3118(6) 0.45956(16) 0.72324(13) 0.0217(7) Uani 1 1 d .
C12C C 0.4717(6) 0.49814(17) 0.74760(14) 0.0254(7) Uani 1 1 d .
H12D H 0.6141 0.4994 0.7337 0.030 Uiso 1 1 calc R
C13C C 0.4232(6) 0.5351(2) 0.79255(16) 0.0318(8) Uani 1 1 d .
H13D H 0.5316 0.5625 0.8092 0.038 Uiso 1 1 calc R
C14C C 0.2166(6) 0.53184(19) 0.81309(14) 0.0293(8) Uani 1 1 d .
H14D H 0.1830 0.5569 0.8440 0.035 Uiso 1 1 calc R
C15C C 0.0589(6) 0.49210(19) 0.78864(15) 0.0293(8) Uani 1 1 d .
H15D H -0.0829 0.4899 0.8028 0.035 Uiso 1 1 calc R
C16C C 0.1074(6) 0.45561(18) 0.74361(15) 0.0273(8) Uani 1 1 d .
H16D H -0.0003 0.4280 0.7269 0.033 Uiso 1 1 calc R

loop_
_atom_site_aniso_label
_atom_site_aniso_U_11
_atom_site_aniso_U_22
_atom_site_aniso_U_33
_atom_site_aniso_U_23
_atom_site_aniso_U_13
_atom_site_aniso_U_12
Si1 0.0237(5) 0.0191(4) 0.0219(5) -0.0002(4) 0.0009(4) -0.0021(4)
O1 0.0302(14) 0.0221(13) 0.0347(14) 0.0014(11) -0.0047(11) -0.0026(10)
N1 0.0236(15) 0.0191(14) 0.0214(14) -0.0001(11) -0.0034(12) 0.0009(11)
C1 0.036(2) 0.0254(19) 0.044(2) 0.0062(17) 0.0087(18) 0.0004(16)
O2 0.0483(18) 0.0207(12) 0.0284(14) 0.0003(11) -0.0157(12) 0.0008(12)
C2 0.035(2) 0.0307(19) 0.0290(19) 0.0013(17) 0.0023(16) -0.0052(17)
C3 0.0290(19) 0.027(2) 0.032(2) -0.0054(16) -0.0009(16) -0.0050(15)
C4 0.0289(19) 0.0163(16) 0.0213(17) -0.0016(13) -0.0004(14) 0.0009(13)
C5 0.030(2) 0.0231(17) 0.034(2) -0.0019(15) 0.0117(16) -0.0040(15)
C6 0.055(3) 0.027(2) 0.0259(19) 0.0026(16) 0.0130(18) -0.0034(19)
C7 0.040(2) 0.0231(18) 0.0220(17) 0.0031(14) -0.0050(16) 0.0000(16)
C8 0.0210(17) 0.0215(17) 0.0266(18) 0.0011(14) 0.0003(14) 0.0020(14)
C9 0.0200(18) 0.0188(16) 0.0303(19) -0.0034(14) -0.0022(14) -0.0004(13)
C10 0.0277(19) 0.0226(17) 0.0236(18) 0.0014(14) -0.0027(14) -0.0045(15)
C11 0.0229(17) 0.0158(16) 0.0246(17) 0.0002(13) 0.0005(13) -0.0020(13)
C12 0.0213(18) 0.034(2) 0.038(2) -0.0032(17) -0.0023(15) 0.0020(15)
C13 0.035(2) 0.030(2) 0.045(2) -0.0139(18) 0.0024(18) 0.0077(17)
C14 0.035(2) 0.034(2) 0.0281(19) -0.0107(16) -0.0016(16) 0.0040(17)
C15 0.033(2) 0.0281(19) 0.0213(17) -0.0006(15) -0.0063(15) 0.0003(16)
C16 0.0254(18) 0.0218(17) 0.0240(17) -0.0033(14) -0.0007(14) -0.0006(14)
Si1A 0.0204(5) 0.0213(4) 0.0224(4) 0.0009(4) 0.0001(4) -0.0023(4)
O1A 0.0351(15) 0.0206(13) 0.0336(14) 0.0000(11) 0.0054(11) 0.0020(11)
N1A 0.0318(17) 0.0187(14) 0.0202(14) 0.0016(11) 0.0022(12) -0.0014(12)
C1A 0.0245(18) 0.033(2) 0.0276(18) -0.0019(15) -0.0019(14) -0.0002(15)
O2A 0.0530(18) 0.0251(13) 0.0372(15) 0.0010(12) 0.0231(14) -0.0010(13)
C2A 0.0227(19) 0.034(2) 0.037(2) 0.0027(17) 0.0012(16) -0.0026(15)
C3A 0.031(2) 0.0265(19) 0.032(2) 0.0050(16) 0.0005(16) -0.0045(16)
C4A 0.0235(17) 0.0229(16) 0.0179(16) 0.0017(14) 0.0010(13) 0.0005(14)
C5A 0.0274(19) 0.028(2) 0.0251(18) 0.0008(14) -0.0048(15) -0.0065(15)
C6A 0.042(2) 0.0251(19) 0.0247(19) -0.0007(15) 0.0049(16) -0.0029(16)
C7A 0.030(2) 0.0217(18) 0.0263(18) 0.0000(14) 0.0118(15) 0.0001(15)
C8A 0.0222(18) 0.0231(18) 0.0259(18) -0.0015(14) 0.0049(14) -0.0006(14)
C9A 0.0233(17) 0.0226(17) 0.0218(17) 0.0002(14) 0.0021(14) -0.0050(14)
C10A 0.0256(19) 0.0233(18) 0.0262(18) 0.0026(14) 0.0041(14) -0.0036(14)
C11A 0.0247(18) 0.0209(17) 0.0217(17) 0.0004(13) 0.0049(14) -0.0016(14)
C12A 0.0272(19) 0.0228(17) 0.0240(17) -0.0010(14) -0.0026(14) -0.0015(14)
C13A 0.034(2) 0.029(2) 0.032(2) -0.0068(16) 0.0068(16) -0.0065(16)
C14A 0.049(2) 0.0262(19) 0.0275(19) 0.0025(16) 0.0122(17) -0.0057(18)
C15A 0.048(3) 0.050(3) 0.0215(19) 0.0084(18) -0.0095(17) -0.009(2)
C16A 0.034(2) 0.041(2) 0.0251(19) 0.0014(16) -0.0047(16) -0.0067(17)
Si1B 0.0240(5) 0.0186(4) 0.0296(5) 0.0009(4) -0.0005(4) 0.0003(4)
O1B 0.0458(17) 0.0158(12) 0.0358(15) -0.0011(11) -0.0092(12) -0.0044(11)
N1B 0.0274(16) 0.0198(14) 0.0242(15) 0.0031(12) -0.0061(12) 0.0004(12)
C1B 0.043(2) 0.041(2) 0.040(2) -0.002(2) 0.0111(19) 0.007(2)
O2B 0.0440(16) 0.0255(13) 0.0374(15) -0.0019(13) -0.0179(12) -0.0045(13)
C2B 0.027(2) 0.0223(18) 0.046(2) -0.0010(17) -0.0047(17) -0.0057(15)
C3B 0.031(2) 0.0254(19) 0.044(2) 0.0038(17) -0.0078(18) 0.0042(16)
C4B 0.0217(16) 0.0161(15) 0.0271(17) 0.0035(14) -0.0022(13) -0.0013(13)
C5B 0.0315(19) 0.0269(17) 0.0266(17) 0.0051(16) -0.0006(15) -0.0003(17)
C6B 0.043(2) 0.0237(18) 0.0248(19) 0.0005(15) -0.0047(16) 0.0054(16)
C7B 0.037(2) 0.0217(17) 0.0241(18) -0.0009(14) -0.0108(16) -0.0036(16)
C8B 0.0269(19) 0.0184(17) 0.0283(19) 0.0010(14) -0.0076(15) -0.0015(14)
C9B 0.0285(19) 0.0189(16) 0.0260(18) -0.0018(14) -0.0059(15) -0.0001(14)
C10B 0.0248(19) 0.0233(18) 0.0297(19) 0.0035(15) -0.0056(15) -0.0038(14)
C11B 0.0277(19) 0.0180(16) 0.0224(17) 0.0004(13) -0.0059(14) -0.0026(13)
C12B 0.0250(18) 0.0238(18) 0.0257(18) 0.0021(14) 0.0019(14) -0.0019(14)
C13B 0.029(2) 0.0221(18) 0.038(2) -0.0053(16) -0.0106(16) 0.0043(15)
C14B 0.049(2) 0.0242(19) 0.0234(18) 0.0003(15) -0.0150(17) 0.0025(17)
C15B 0.043(2) 0.034(2) 0.0271(19) 0.0062(16) 0.0030(17) -0.0036(18)
C16B 0.029(2) 0.0271(19) 0.0289(19) -0.0038(15) 0.0013(15) -0.0005(15)
Si1C 0.0371(6) 0.0201(5) 0.0310(5) 0.0019(4) 0.0025(4) -0.0026(5)
O1C 0.0321(14) 0.0224(13) 0.0342(14) 0.0018(11) 0.0059(11) 0.0013(11)
N1C 0.0268(16) 0.0222(14) 0.0175(14) -0.0027(11) 0.0031(12) -0.0041(12)
C1C 0.050(3) 0.055(3) 0.036(2) 0.000(2) -0.007(2) 0.012(2)
O2C 0.0591(19) 0.0270(13) 0.0276(14) 0.0027(11) 0.0153(13) -0.0032(14)
C2C 0.044(3) 0.023(2) 0.067(3) 0.012(2) 0.017(2) -0.0022(18)
C3C 0.041(2) 0.0251(19) 0.039(2) -0.0067(17) 0.0087(18) -0.0016(17)
C4C 0.0242(18) 0.0194(17) 0.0247(17) -0.0025(13) 0.0000(14) -0.0019(13)
C5C 0.031(2) 0.026(2) 0.031(2) -0.0020(15) -0.0045(16) -0.0030(15)
C6C 0.055(3) 0.029(2) 0.029(2) -0.0001(16) -0.0132(19) 0.0003(19)
C7C 0.047(2) 0.0244(18) 0.0160(16) 0.0013(14) 0.0043(16) -0.0017(16)
C8C 0.0227(18) 0.0247(18) 0.0241(18) 0.0020(14) 0.0048(14) -0.0033(14)
C9C 0.0228(18) 0.0241(17) 0.0269(18) -0.0038(14) 0.0054(14) -0.0032(14)
C10C 0.030(2) 0.0237(18) 0.0268(18) -0.0026(14) 0.0069(15) -0.0081(15)
C11C 0.0292(19) 0.0181(16) 0.0178(16) 0.0010(13) 0.0002(14) -0.0025(13)
C12C 0.0267(19) 0.0225(18) 0.0270(18) 0.0016(14) 0.0000(14) -0.0024(14)
C13C 0.031(2) 0.0295(19) 0.034(2) -0.0029(16) -0.0038(16) -0.0065(16)
C14C 0.038(2) 0.0300(19) 0.0196(17) -0.0023(15) 0.0037(15) -0.0001(16)
C15C 0.029(2) 0.031(2) 0.0280(19) 0.0053(16) 0.0060(16) 0.0030(16)
C16C 0.028(2) 0.0233(18) 0.0303(19) 0.0016(15) -0.0026(15) -0.0036(15)

loop_
_atom_type_symbol
_atom_type_description
_atom_type_scat_dispersion_real
_atom_type_scat_dispersion_imag
_atom_type_scat_source
C C 0.0033 0.0016 'International Tables Vol C Tables 4.2.6.8 and 6.1.1.4'
H H 0.0000 0.0000 'International Tables Vol C Tables 4.2.6.8 and 6.1.1.4'
N N 0.0061 0.0033 'International Tables Vol C Tables 4.2.6.8 and 6.1.1.4'
O O 0.0106 0.0060 'International Tables Vol C Tables 4.2.6.8 and 6.1.1.4'
Si Si 0.0817 0.0704 'International Tables Vol C Tables 4.2.6.8 and 6.1.1.4'

loop_
_geom_angle_atom_site_label_1
_geom_angle_atom_site_label_2
_geom_angle_atom_site_label_3
_geom_angle
C1 Si1 C3 107.93(19)
C1 Si1 C2 111.06(19)
C3 Si1 C2 110.51(18)
C1 Si1 C4 108.93(18)
C3 Si1 C4 108.18(17)
C2 Si1 C4 110.14(17)
C9 N1 C8 123.7(3)
C9 N1 C11 118.7(3)
C8 N1 C11 117.5(3)
C9 C4 C10 109.0(3)
C9 C4 C5 107.2(3)
C10 C4 C5 101.4(3)
C9 C4 Si1 110.5(2)
C10 C4 Si1 116.7(2)
C5 C4 Si1 111.3(2)
C6 C5 C4 105.0(3)
C7 C6 C5 105.4(3)
C8 C7 C6 109.7(3)
C8 C7 C10 108.6(3)
C6 C7 C10 104.0(3)
O1 C8 N1 120.9(3)
O1 C8 C7 125.1(3)
N1 C8 C7 113.9(3)
O2 C9 N1 119.5(3)
O2 C9 C4 123.4(3)
N1 C9 C4 117.1(3)
C4 C10 C7 101.4(3)
C16 C11 C12 120.8(3)
C16 C11 N1 120.7(3)
C12 C11 N1 118.5(3)
C11 C12 C13 119.6(3)
C14 C13 C12 119.7(4)
C13 C14 C15 120.5(4)
C14 C15 C16 120.1(4)
C11 C16 C15 119.2(3)
C2A Si1A C1A 112.78(18)
C2A Si1A C3A 108.44(18)
C1A Si1A C3A 110.39(18)
C2A Si1A C4A 110.28(17)
C1A Si1A C4A 107.80(16)
C3A Si1A C4A 106.99(16)
C8A N1A C9A 123.9(3)
C8A N1A C11A 117.5(3)
C9A N1A C11A 118.5(3)
C9A C4A C10A 108.8(3)
C9A C4A C5A 105.8(3)
C10A C4A C5A 102.4(3)
C9A C4A Si1A 111.5(2)
C10A C4A Si1A 114.3(2)
C5A C4A Si1A 113.3(2)
C6A C5A C4A 104.9(3)
C7A C6A C5A 105.7(3)
C8A C7A C10A 109.0(3)
C8A C7A C6A 109.6(3)
C10A C7A C6A 103.3(3)
O1A C8A N1A 120.2(3)
O1A C8A C7A 125.1(3)
N1A C8A C7A 114.7(3)
O2A C9A N1A 119.3(3)
O2A C9A C4A 123.8(3)
N1A C9A C4A 116.8(3)
C7A C10A C4A 101.6(3)
C12A C11A C16A 120.9(3)
C12A C11A N1A 119.1(3)
C16A C11A N1A 120.0(3)
C11A C12A C13A 119.7(3)
C14A C13A C12A 120.0(4)
C15A C14A C13A 119.6(4)
C14A C15A C16A 121.0(4)
C15A C16A C11A 118.8(4)
C2B Si1B C3B 108.43(19)
C2B Si1B C1B 111.1(2)
C3B Si1B C1B 109.5(2)
C2B Si1B C4B 111.26(17)
C3B Si1B C4B 106.61(17)
C1B Si1B C4B 109.90(19)
C8B N1B C9B 123.9(3)
C8B N1B C11B 116.1(3)
C9B N1B C11B 120.0(3)
C9B C4B C10B 109.8(3)
C9B C4B C5B 106.4(3)
C10B C4B C5B 100.9(3)
C9B C4B Si1B 111.7(2)
C10B C4B Si1B 113.5(2)
C5B C4B Si1B 113.8(2)
C6B C5B C4B 105.1(3)
C5B C6B C7B 105.6(3)
C8B C7B C10B 108.4(3)
C8B C7B C6B 109.1(3)
C10B C7B C6B 102.9(3)
O1B C8B N1B 120.1(3)
O1B C8B C7B 125.1(3)
N1B C8B C7B 114.8(3)
O2B C9B N1B 118.7(3)
O2B C9B C4B 123.9(3)
N1B C9B C4B 117.3(3)
C7B C10B C4B 101.9(3)
C16B C11B C12B 120.9(3)
C16B C11B N1B 120.1(3)
C12B C11B N1B 119.0(3)
C11B C12B C13B 119.7(3)
C12B C13B C14B 120.2(4)
C15B C14B C13B 118.9(3)
C14B C15B C16B 121.1(4)
C11B C16B C15B 119.1(4)
C1C Si1C C2C 110.3(2)
C1C Si1C C3C 110.1(2)
C2C Si1C C3C 107.7(2)
C1C Si1C C4C 110.8(2)
C2C Si1C C4C 110.92(18)
C3C Si1C C4C 106.89(18)
C9C N1C C8C 124.2(3)
C9C N1C C11C 118.6(3)
C8C N1C C11C 117.2(3)
C9C C4C C10C 109.1(3)
C9C C4C C5C 106.6(3)
C10C C4C C5C 102.2(3)
C9C C4C Si1C 110.0(2)
C10C C4C Si1C 115.0(2)
C5C C4C Si1C 113.3(2)
C6C C5C C4C 105.2(3)
C7C C6C C5C 105.4(3)
C8C C7C C10C 108.8(3)
C8C C7C C6C 110.5(3)
C10C C7C C6C 103.7(3)
O1C C8C N1C 120.9(3)
O1C C8C C7C 125.0(3)
N1C C8C C7C 114.1(3)
O2C C9C N1C 120.1(3)
O2C C9C C4C 123.3(3)
N1C C9C C4C 116.6(3)
C7C C10C C4C 100.5(3)
C16C C11C C12C 121.1(3)
C16C C11C N1C 121.1(3)
C12C C11C N1C 117.9(3)
C11C C12C C13C 119.5(3)
C14C C13C C12C 119.8(4)
C13C C14C C15C 120.0(3)
C16C C15C C14C 120.1(4)
C11C C16C C15C 119.5(4)

loop_
_geom_bond_atom_site_label_1
_geom_bond_atom_site_label_2
_geom_bond_distance
Si1 C1 1.856(4)
Si1 C3 1.861(4)
Si1 C2 1.866(4)
Si1 C4 1.905(4)
O1 C8 1.198(4)
N1 C9 1.402(4)
N1 C8 1.420(4)
N1 C11 1.445(4)
O2 C9 1.215(4)
C4 C9 1.506(5)
C4 C10 1.524(5)
C4 C5 1.562(5)
C5 C6 1.552(5)
C6 C7 1.522(6)
C7 C8 1.510(5)
C7 C10 1.532(5)
C11 C16 1.383(5)
C11 C12 1.384(5)
C12 C13 1.385(6)
C13 C14 1.378(6)
C14 C15 1.383(5)
C15 C16 1.384(5)
Si1A C2A 1.861(4)
Si1A C1A 1.865(4)
Si1A C3A 1.872(4)
Si1A C4A 1.896(4)
O1A C8A 1.201(4)
N1A C8A 1.409(4)
N1A C9A 1.409(4)
N1A C11A 1.447(4)
O2A C9A 1.212(4)
C4A C9A 1.519(5)
C4A C10A 1.535(5)
C4A C5A 1.561(5)
C5A C6A 1.551(5)
C6A C7A 1.540(6)
C7A C8A 1.507(5)
C7A C10A 1.523(5)
C11A C12A 1.369(5)
C11A C16A 1.385(5)
C12A C13A 1.384(5)
C13A C14A 1.381(6)
C14A C15A 1.374(6)
C15A C16A 1.376(6)
Si1B C2B 1.863(4)
Si1B C3B 1.866(4)
Si1B C1B 1.871(4)
Si1B C4B 1.899(4)
O1B C8B 1.213(4)
N1B C8B 1.402(4)
N1B C9B 1.407(5)
N1B C11B 1.451(4)
O2B C9B 1.222(4)
C4B C9B 1.501(5)
C4B C10B 1.538(5)
C4B C5B 1.558(5)
C5B C6B 1.549(5)
C6B C7B 1.557(6)
C7B C8B 1.498(5)
C7B C10B 1.530(5)
C11B C16B 1.367(5)
C11B C12B 1.375(5)
C12B C13B 1.384(5)
C13B C14B 1.386(6)
C14B C15B 1.375(6)
C15B C16B 1.385(6)
Si1C C1C 1.858(4)
Si1C C2C 1.859(4)
Si1C C3C 1.867(4)
Si1C C4C 1.911(4)
O1C C8C 1.201(4)
N1C C9C 1.401(5)
N1C C8C 1.418(4)
N1C C11C 1.450(4)
O2C C9C 1.214(4)
C4C C9C 1.520(5)
C4C C10C 1.544(5)
C4C C5C 1.553(5)
C5C C6C 1.548(5)
C6C C7C 1.542(6)
C7C C8C 1.501(5)
C7C C10C 1.534(5)
C11C C16C 1.370(5)
C11C C12C 1.379(5)
C12C C13C 1.386(5)
C13C C14C 1.383(6)
C14C C15C 1.384(6)
C15C C16C 1.383(5)

loop_
_geom_torsion_atom_site_label_1
_geom_torsion_atom_site_label_2
_geom_torsion_atom_site_label_3
_geom_torsion_atom_site_label_4
_geom_torsion
C1 Si1 C4 C9 73.2(3)
C3 Si1 C4 C9 -169.8(3)
C2 Si1 C4 C9 -48.9(3)
C1 Si1 C4 C10 -161.5(3)
C3 Si1 C4 C10 -44.5(3)
C2 Si1 C4 C10 76.4(3)
C1 Si1 C4 C5 -45.8(3)
C3 Si1 C4 C5 71.2(3)
C2 Si1 C4 C5 -167.9(3)
C9 C4 C5 C6 82.7(4)
C10 C4 C5 C6 -31.6(4)
Si1 C4 C5 C6 -156.4(3)
C4 C5 C6 C7 4.7(4)
C5 C6 C7 C8 -92.0(4)
C5 C6 C7 C10 24.1(4)
C9 N1 C8 O1 172.9(3)
C11 N1 C8 O1 -3.8(5)
C9 N1 C8 C7 -4.6(5)
C11 N1 C8 C7 178.7(3)
C6 C7 C8 O1 -102.1(4)
C10 C7 C8 O1 144.8(4)
C6 C7 C8 N1 75.3(4)
C10 C7 C8 N1 -37.8(4)
C8 N1 C9 O2 -170.3(3)
C11 N1 C9 O2 6.4(5)
C8 N1 C9 C4 9.8(5)
C11 N1 C9 C4 -173.5(3)
C10 C4 C9 O2 -151.8(4)
C5 C4 C9 O2 99.2(4)
Si1 C4 C9 O2 -22.2(5)
C10 C4 C9 N1 28.2(4)
C5 C4 C9 N1 -80.8(4)
Si1 C4 C9 N1 157.7(3)
C9 C4 C10 C7 -66.6(3)
C5 C4 C10 C7 46.3(3)
Si1 C4 C10 C7 167.4(2)
C8 C7 C10 C4 72.5(4)
C6 C7 C10 C4 -44.3(4)
C9 N1 C11 C16 -63.6(4)
C8 N1 C11 C16 113.3(4)
C9 N1 C11 C12 117.5(4)
C8 N1 C11 C12 -65.6(4)
C16 C11 C12 C13 0.1(6)
N1 C11 C12 C13 179.0(4)
C11 C12 C13 C14 0.3(6)
C12 C13 C14 C15 0.3(6)
C13 C14 C15 C16 -1.3(6)
C12 C11 C16 C15 -1.1(5)
N1 C11 C16 C15 180.0(3)
C14 C15 C16 C11 1.7(6)
C2A Si1A C4A C9A 65.4(3)
C1A Si1A C4A C9A -58.1(3)
C3A Si1A C4A C9A -176.8(2)
C2A Si1A C4A C10A -170.6(2)
C1A Si1A C4A C10A 65.9(3)
C3A Si1A C4A C10A -52.9(3)
C2A Si1A C4A C5A -53.8(3)
C1A Si1A C4A C5A -177.3(2)
C3A Si1A C4A C5A 64.0(3)
C9A C4A C5A C6A 85.9(3)
C10A C4A C5A C6A -28.0(3)
Si1A C4A C5A C6A -151.7(2)
C4A C5A C6A C7A 0.8(4)
C5A C6A C7A C8A -88.9(3)
C5A C6A C7A C10A 27.1(4)
C9A N1A C8A O1A -176.7(3)
C11A N1A C8A O1A 6.6(5)
C9A N1A C8A C7A 3.7(5)
C11A N1A C8A C7A -173.0(3)
C10A C7A C8A O1A 139.3(4)
C6A C7A C8A O1A -108.3(4)
C10A C7A C8A N1A -41.1(4)
C6A C7A C8A N1A 71.3(4)
C8A N1A C9A O2A -178.2(3)
C11A N1A C9A O2A -1.5(5)
C8A N1A C9A C4A 0.2(5)
C11A N1A C9A C4A 176.9(3)
C10A C4A C9A O2A -148.7(4)
C5A C4A C9A O2A 101.9(4)
Si1A C4A C9A O2A -21.6(5)
C10A C4A C9A N1A 33.0(4)
C5A C4A C9A N1A -76.4(4)
Si1A C4A C9A N1A 160.0(3)
C8A C7A C10A C4A 71.6(3)
C6A C7A C10A C4A -44.8(3)
C9A C4A C10A C7A -66.6(3)
C5A C4A C10A C7A 45.0(3)
Si1A C4A C10A C7A 167.9(2)
C8A N1A C11A C12A 86.9(4)
C9A N1A C11A C12A -90.0(4)
C8A N1A C11A C16A -93.2(4)
C9A N1A C11A C16A 89.9(4)
C16A C11A C12A C13A 2.6(6)
N1A C11A C12A C13A -177.4(3)
C11A C12A C13A C14A -1.9(6)
C12A C13A C14A C15A 1.2(6)
C13A C14A C15A C16A -1.3(7)
C14A C15A C16A C11A 2.0(7)
C12A C11A C16A C15A -2.7(6)
N1A C11A C16A C15A 177.4(4)
C2B Si1B C4B C9B 72.3(3)
C3B Si1B C4B C9B -169.7(3)
C1B Si1B C4B C9B -51.2(3)
C2B Si1B C4B C10B -162.9(3)
C3B Si1B C4B C10B -44.9(3)
C1B Si1B C4B C10B 73.7(3)
C2B Si1B C4B C5B -48.2(3)
C3B Si1B C4B C5B 69.8(3)
C1B Si1B C4B C5B -171.7(3)
C9B C4B C5B C6B 81.1(3)
C10B C4B C5B C6B -33.6(3)
Si1B C4B C5B C6B -155.5(2)
C4B C5B C6B C7B 7.0(4)
C5B C6B C7B C8B -92.5(3)
C5B C6B C7B C10B 22.4(4)
C9B N1B C8B O1B -176.6(4)
C11B N1B C8B O1B 6.6(5)
C9B N1B C8B C7B 3.8(5)
C11B N1B C8B C7B -173.0(3)
C10B C7B C8B O1B 137.6(4)
C6B C7B C8B O1B -111.0(4)
C10B C7B C8B N1B -42.7(4)
C6B C7B C8B N1B 68.6(4)
C8B N1B C9B O2B -174.6(4)
C11B N1B C9B O2B 2.1(5)
C8B N1B C9B C4B 3.3(5)
C11B N1B C9B C4B -180.0(3)
C10B C4B C9B O2B -153.3(4)
C5B C4B C9B O2B 98.2(4)
Si1B C4B C9B O2B -26.5(5)
C10B C4B C9B N1B 28.9(4)
C5B C4B C9B N1B -79.6(4)
Si1B C4B C9B N1B 155.7(3)
C8B C7B C10B C4B 71.6(3)
C6B C7B C10B C4B -43.8(3)
C9B C4B C10B C7B -64.1(4)
C5B C4B C10B C7B 47.9(3)
Si1B C4B C10B C7B 170.1(2)
C8B N1B C11B C16B -96.3(4)
C9B N1B C11B C16B 86.8(4)
C8B N1B C11B C12B 81.6(4)
C9B N1B C11B C12B -95.3(4)
C16B C11B C12B C13B 2.4(5)
N1B C11B C12B C13B -175.4(3)
C11B C12B C13B C14B -0.6(5)
C12B C13B C14B C15B -0.1(6)
C13B C14B C15B C16B -1.0(6)
C12B C11B C16B C15B -3.5(5)
N1B C11B C16B C15B 174.3(3)
C14B C15B C16B C11B 2.8(6)
C1C Si1C C4C C9C -48.1(3)
C2C Si1C C4C C9C 74.8(3)
C3C Si1C C4C C9C -168.1(2)
C1C Si1C C4C C10C 75.6(3)
C2C Si1C C4C C10C -161.5(3)
C3C Si1C C4C C10C -44.4(3)
C1C Si1C C4C C5C -167.3(3)
C2C Si1C C4C C5C -44.4(3)
C3C Si1C C4C C5C 72.7(3)
C9C C4C C5C C6C 83.7(4)
C10C C4C C5C C6C -30.8(4)
Si1C C4C C5C C6C -155.2(3)
C4C C5C C6C C7C 3.4(4)
C5C C6C C7C C8C -90.9(4)
C5C C6C C7C C10C 25.5(4)
C9C N1C C8C O1C 176.0(3)
C11C N1C C8C O1C -2.4(5)
C9C N1C C8C C7C -1.2(5)
C11C N1C C8C C7C -179.5(3)
C10C C7C C8C O1C 142.3(4)
C6C C7C C8C O1C -104.5(4)
C10C C7C C8C N1C -40.7(4)
C6C C7C C8C N1C 72.6(4)
C8C N1C C9C O2C -172.4(3)
C11C N1C C9C O2C 6.0(5)
C8C N1C C9C C4C 6.9(5)
C11C N1C C9C C4C -174.8(3)
C10C C4C C9C O2C -151.5(4)
C5C C4C C9C O2C 98.8(4)
Si1C C4C C9C O2C -24.4(4)
C10C C4C C9C N1C 29.3(4)
C5C C4C C9C N1C -80.4(4)
Si1C C4C C9C N1C 156.4(3)
C8C C7C C10C C4C 73.1(4)
C6C C7C C10C C4C -44.5(3)
C9C C4C C10C C7C -66.4(3)
C5C C4C C10C C7C 46.3(3)
Si1C C4C C10C C7C 169.5(2)
C9C N1C C11C C16C -68.3(5)
C8C N1C C11C C16C 110.1(4)
C9C N1C C11C C12C 111.9(4)
C8C N1C C11C C12C -69.6(4)
C16C C11C C12C C13C -1.9(5)
N1C C11C C12C C13C 177.9(3)
C11C C12C C13C C14C 1.2(6)
C12C C13C C14C C15C -0.3(6)
C13C C14C C15C C16C -0.1(6)
C12C C11C C16C C15C 1.5(5)
N1C C11C C16C C15C -178.2(3)
C14C C15C C16C C11C -0.5(6)
